data_7216166
loop_
_publ_author_name
'Jia, Li'
'Hui, Yan-Chun'
'Li, Zongsheng'
'Sun, Hao-Ling'
'Wang, Zhenqiang'

_publ_section_title
;
 Luminescent lanthanide-2-phenylpyrimidine-carboxylate frameworks:
 structure and luminescence tuning
;
_journal_issue 28
_journal_name_full CrystEngComm
_journal_page_first 6483
_journal_paper_doi 10.1039/c4ce00360h
_journal_volume 16
_journal_year 2014
_chemical_formula_sum 'C25 H15 Eu N4 O6.5'
_chemical_formula_weight 627.37
_chemical_name_systematic
; 
 ? 
;
_space_group_IT_number 2
_symmetry_cell_setting triclinic
_symmetry_space_group_name_Hall '-P 1'
_symmetry_space_group_name_H-M 'P -1'
_atom_sites_solution_hydrogens geom
_atom_sites_solution_primary direct
_atom_sites_solution_secondary difmap
_audit_creation_method SHELXL-97
_cell_angle_alpha 79.834(1)
_cell_angle_beta 79.463(1)
_cell_angle_gamma 86.005(1)
_cell_formula_units_Z 2
_cell_length_a 8.942(1)
_cell_length_b 10.033(1)
_cell_length_c 12.792(1)
_cell_measurement_reflns_used 3713
_cell_measurement_temperature 296(2)
_cell_measurement_theta_max 27.57
_cell_measurement_theta_min 2.84
_cell_volume 1109.74(19)
_computing_cell_refinement 'Bruker SMART'
_computing_data_collection 'Bruker SMART'
_computing_data_reduction 'Bruker SAINT'
_computing_molecular_graphics 'Bruker SHELXTL'
_computing_publication_material 'Bruker SHELXTL'
_computing_structure_refinement 'Bruker SHELXTL'
_computing_structure_solution 'Bruker SHELXTL'
_diffrn_ambient_temperature 296(2)
_diffrn_measured_fraction_theta_full 0.956
_diffrn_measured_fraction_theta_max 0.956
_diffrn_measurement_device_type 'CCD area detector'
_diffrn_measurement_method 'phi and omega scans'
_diffrn_radiation_monochromator graphite
_diffrn_radiation_source 'fine-focus sealed tube'
_diffrn_radiation_type MoK\a
_diffrn_radiation_wavelength 0.71073
_diffrn_reflns_av_R_equivalents 0.0186
_diffrn_reflns_av_sigmaI/netI 0.0411
_diffrn_reflns_limit_h_max 9
_diffrn_reflns_limit_h_min -11
_diffrn_reflns_limit_k_max 12
_diffrn_reflns_limit_k_min -13
_diffrn_reflns_limit_l_max 16
_diffrn_reflns_limit_l_min -16
_diffrn_reflns_number 6810
_diffrn_reflns_theta_full 27.60
_diffrn_reflns_theta_max 27.60
_diffrn_reflns_theta_min 1.64
_exptl_absorpt_coefficient_mu 2.881
_exptl_absorpt_correction_T_max 0.7615
_exptl_absorpt_correction_T_min 0.6885
_exptl_absorpt_correction_type multi-scan
_exptl_absorpt_process_details SADABS
_exptl_crystal_colour yellow
_exptl_crystal_density_diffrn 1.878
_exptl_crystal_density_method 'not measured'
_exptl_crystal_description block
_exptl_crystal_F_000 616
_exptl_crystal_size_max 0.14
_exptl_crystal_size_mid 0.12
_exptl_crystal_size_min 0.10
_refine_diff_density_max 0.957
_refine_diff_density_min -0.566
_refine_diff_density_rms 0.125
_refine_ls_extinction_method none
_refine_ls_goodness_of_fit_ref 1.060
_refine_ls_hydrogen_treatment mixed
_refine_ls_matrix_type full
_refine_ls_number_parameters 334
_refine_ls_number_reflns 4920
_refine_ls_number_restraints 0
_refine_ls_restrained_S_all 1.060
_refine_ls_R_factor_all 0.0318
_refine_ls_R_factor_gt 0.0283
_refine_ls_shift/su_max 0.001
_refine_ls_shift/su_mean 0.000
_refine_ls_structure_factor_coef Fsqd
_refine_ls_weighting_details 'calc w=1/[\s^2^(Fo^2^)+(0.0393P)^2^+0.6753P] where P=(Fo^2^+2Fc^2^)/3'
_refine_ls_weighting_scheme calc
_refine_ls_wR_factor_gt 0.0711
_refine_ls_wR_factor_ref 0.0764
_reflns_number_gt 4502
_reflns_number_total 4920
_reflns_threshold_expression >2sigma(I)
_cod_data_source_file c4ce00360h2.cif
_cod_data_source_block 110108a_0m
_cod_depositor_comments
;
The following automatic conversions were performed:

'_symmetry_cell_setting' value 'Triclinic' changed to 'triclinic'
according to
/usr/data/users/saulius/crontab/automatic-downloads/rss-feeds/RSC/lib/dictionaries/cif_core.dic
dictionary named 'cif_core.dic' version 2.4.2 from
2011-04-26.

'_exptl_absorpt_correction_type' value 'Multi-scan'
changed to 'multi-scan' according to
/usr/data/users/saulius/crontab/automatic-downloads/rss-feeds/RSC/lib/dictionaries/cif_core.dic
dictionary named 'cif_core.dic' version 2.4.2 from 2011-04-26.

Automatic conversion script
Id: cif_fix_values 2281 2013-09-26 08:29:07Z andrius 

 Adding full bibliography for 7216165--7216170.cif.
;
_cod_original_cell_volume 1109.7(2)
_cod_original_sg_symbol_H-M P-1
_cod_original_formula_sum 'C25 H15 Eu N4 O6.50'
_cod_database_code 7216166

loop_
_symmetry_equiv_pos_as_xyz
'x, y, z'
'-x, -y, -z'

loop_
_atom_site_label
_atom_site_type_symbol
_atom_site_fract_x
_atom_site_fract_y
_atom_site_fract_z
_atom_site_U_iso_or_equiv
_atom_site_adp_type
_atom_site_occupancy
_atom_site_symmetry_multiplicity
_atom_site_calc_flag
_atom_site_refinement_flags
C1 C 0.7113(4) 0.9906(4) 0.1228(3) 0.0201(7) Uani 1 1 d .
C2 C 0.5498(4) 0.9900(4) 0.1807(3) 0.0216(7) Uani 1 1 d .
C3 C 0.4321(4) 1.0512(4) 0.1265(3) 0.0238(8) Uani 1 1 d .
H3A H 0.4526 1.0978 0.0562 0.029 Uiso 1 1 calc R
C4 C 0.2868(4) 1.0389(4) 0.1821(3) 0.0230(8) Uani 1 1 d .
C5 C 0.1560(4) 1.0877(4) 0.1227(3) 0.0222(8) Uani 1 1 d .
C6 C 0.3742(4) 0.9437(4) 0.3352(3) 0.0232(8) Uani 1 1 d .
C7 C 0.3431(4) 0.8982(4) 0.4538(3) 0.0273(8) Uani 1 1 d .
C8 C 0.2036(5) 0.9217(5) 0.5132(4) 0.0419(11) Uani 1 1 d .
H8A H 0.1274 0.9702 0.4802 0.050 Uiso 1 1 calc R
C9 C 0.1762(7) 0.8725(7) 0.6239(4) 0.0583(16) Uani 1 1 d .
H9A H 0.0803 0.8876 0.6636 0.070 Uiso 1 1 calc R
C10 C 0.2840(7) 0.8042(6) 0.6747(4) 0.0521(14) Uani 1 1 d .
H10A H 0.2624 0.7713 0.7483 0.063 Uiso 1 1 calc R
C11 C 0.4270(7) 0.7833(5) 0.6168(4) 0.0514(14) Uani 1 1 d .
H11A H 0.5027 0.7376 0.6519 0.062 Uiso 1 1 calc R
C12 C 0.4591(6) 0.8298(5) 0.5064(4) 0.0385(10) Uani 1 1 d .
H12A H 0.5559 0.8161 0.4676 0.046 Uiso 1 1 calc R
C13 C 0.8921(5) 0.7532(5) 0.3269(4) 0.0382(11) Uani 1 1 d .
H13A H 0.8048 0.7900 0.3012 0.046 Uiso 1 1 calc R
C14 C 0.8860(6) 0.7228(6) 0.4387(4) 0.0453(12) Uani 1 1 d .
H14A H 0.7966 0.7406 0.4849 0.054 Uiso 1 1 calc R
C15 C 1.0083(6) 0.6681(5) 0.4792(4) 0.0421(11) Uani 1 1 d .
H15A H 1.0047 0.6481 0.5534 0.051 Uiso 1 1 calc R
C16 C 1.1443(5) 0.6408(4) 0.4071(4) 0.0322(9) Uani 1 1 d .
C17 C 1.2761(6) 0.5844(5) 0.4443(4) 0.0445(12) Uani 1 1 d .
H17A H 1.2750 0.5602 0.5180 0.053 Uiso 1 1 calc R
C18 C 1.4077(6) 0.5644(5) 0.3729(4) 0.0440(12) Uani 1 1 d .
H18A H 1.4948 0.5273 0.3988 0.053 Uiso 1 1 calc R
C19 C 1.4113(5) 0.6002(5) 0.2595(4) 0.0360(10) Uani 1 1 d .
C20 C 1.5411(5) 0.5862(5) 0.1832(4) 0.0431(12) Uani 1 1 d .
H20A H 1.6323 0.5542 0.2054 0.052 Uiso 1 1 calc R
C21 C 1.5356(5) 0.6187(5) 0.0767(4) 0.0402(11) Uani 1 1 d .
H21A H 1.6224 0.6084 0.0258 0.048 Uiso 1 1 calc R
C22 C 1.3994(5) 0.6677(5) 0.0440(4) 0.0340(9) Uani 1 1 d .
H22A H 1.3968 0.6874 -0.0294 0.041 Uiso 1 1 calc R
C23 C 1.1419(5) 0.6760(4) 0.2956(3) 0.0270(8) Uani 1 1 d .
C24 C 1.2756(4) 0.6557(4) 0.2207(3) 0.0279(8) Uani 1 1 d .
C25 C 1.0646(4) 0.5127(4) -0.0499(3) 0.0224(8) Uani 1 1 d .
Eu2 Eu 1.028262(19) 0.792508(18) 0.046594(14) 0.01898(7) Uani 1 1 d .
N1 N 0.5211(4) 0.9335(3) 0.2842(3) 0.0236(7) Uani 1 1 d .
N2 N 0.2551(4) 0.9879(3) 0.2871(3) 0.0259(7) Uani 1 1 d .
N3 N 1.0142(4) 0.7328(3) 0.2563(3) 0.0283(7) Uani 1 1 d .
N4 N 1.2713(4) 0.6880(3) 0.1138(3) 0.0274(7) Uani 1 1 d .
O1 O 0.7814(3) 0.8775(3) 0.1221(2) 0.0276(6) Uani 1 1 d .
O2 O 0.7607(3) 1.1036(3) 0.0784(2) 0.0278(6) Uani 1 1 d .
O3 O 0.1380(3) 1.2113(3) 0.0905(3) 0.0367(7) Uani 1 1 d .
O4 O 0.0738(3) 1.0014(3) 0.1018(2) 0.0307(6) Uani 1 1 d .
O5 O 1.1315(3) 0.6217(3) -0.0655(2) 0.0274(6) Uani 1 1 d .
O6 O 1.0908(3) 0.4208(3) -0.1071(2) 0.0282(6) Uani 1 1 d .
O7 O 0.864(2) 0.6310(14) 0.7409(10) 0.138(6) Uani 0.50 1 d P

loop_
_atom_site_aniso_label
_atom_site_aniso_U_11
_atom_site_aniso_U_22
_atom_site_aniso_U_33
_atom_site_aniso_U_23
_atom_site_aniso_U_13
_atom_site_aniso_U_12
C1 0.0153(17) 0.0254(19) 0.0190(17) -0.0014(14) -0.0043(13) 0.0013(14)
C2 0.0183(17) 0.0229(18) 0.0232(18) -0.0036(15) -0.0025(14) -0.0011(14)
C3 0.0181(18) 0.029(2) 0.0224(19) -0.0011(15) -0.0026(14) 0.0013(15)
C4 0.0167(17) 0.0246(19) 0.029(2) -0.0070(15) -0.0057(15) 0.0012(14)
C5 0.0127(16) 0.033(2) 0.0224(18) -0.0102(16) -0.0033(14) 0.0019(15)
C6 0.0154(17) 0.0257(19) 0.027(2) -0.0035(15) -0.0020(14) 0.0007(15)
C7 0.0223(19) 0.030(2) 0.028(2) -0.0046(16) -0.0012(16) -0.0020(16)
C8 0.030(2) 0.058(3) 0.035(2) -0.009(2) 0.0051(19) -0.002(2)
C9 0.056(4) 0.081(4) 0.034(3) -0.016(3) 0.014(2) -0.021(3)
C10 0.071(4) 0.058(3) 0.025(2) -0.005(2) 0.000(2) -0.019(3)
C11 0.083(4) 0.042(3) 0.031(3) 0.001(2) -0.017(3) -0.012(3)
C12 0.040(3) 0.042(3) 0.031(2) 0.0006(19) -0.0064(19) -0.001(2)
C13 0.025(2) 0.053(3) 0.032(2) 0.002(2) -0.0044(17) 0.010(2)
C14 0.036(3) 0.060(3) 0.033(2) -0.003(2) 0.002(2) 0.009(2)
C15 0.054(3) 0.042(3) 0.030(2) -0.003(2) -0.008(2) -0.007(2)
C16 0.036(2) 0.026(2) 0.035(2) 0.0015(17) -0.0143(19) -0.0001(18)
C17 0.051(3) 0.046(3) 0.041(3) -0.001(2) -0.027(2) 0.002(2)
C18 0.039(3) 0.045(3) 0.053(3) -0.005(2) -0.028(2) 0.009(2)
C19 0.026(2) 0.034(2) 0.052(3) -0.006(2) -0.018(2) 0.0025(18)
C20 0.021(2) 0.048(3) 0.062(3) -0.005(2) -0.017(2) 0.010(2)
C21 0.017(2) 0.045(3) 0.055(3) -0.005(2) -0.0040(19) 0.0077(19)
C22 0.026(2) 0.035(2) 0.039(2) -0.0030(19) -0.0049(18) 0.0038(18)
C23 0.028(2) 0.0240(19) 0.030(2) -0.0009(16) -0.0120(17) -0.0011(16)
C24 0.0193(19) 0.027(2) 0.039(2) -0.0035(17) -0.0109(17) 0.0022(16)
C25 0.0163(17) 0.0230(19) 0.0258(19) -0.0011(15) -0.0023(15) 0.0024(15)
Eu2 0.01239(10) 0.01956(10) 0.02391(11) -0.00174(7) -0.00262(7) 0.00058(7)
N1 0.0181(15) 0.0292(17) 0.0220(16) -0.0008(13) -0.0021(12) -0.0028(13)
N2 0.0164(15) 0.0326(18) 0.0266(17) -0.0027(14) -0.0009(13) -0.0009(13)
N3 0.0233(17) 0.0295(18) 0.0307(18) -0.0023(14) -0.0056(14) 0.0033(14)
N4 0.0188(16) 0.0256(17) 0.0351(19) -0.0018(14) -0.0026(13) 0.0035(13)
O1 0.0205(14) 0.0272(14) 0.0319(15) -0.0032(12) 0.0004(11) 0.0031(11)
O2 0.0181(13) 0.0249(14) 0.0354(16) -0.0002(12) 0.0038(11) -0.0016(11)
O3 0.0342(17) 0.0303(16) 0.051(2) -0.0086(14) -0.0233(15) 0.0058(13)
O4 0.0217(14) 0.0364(16) 0.0375(16) -0.0122(13) -0.0056(12) -0.0085(12)
O5 0.0229(14) 0.0251(14) 0.0320(15) -0.0045(12) 0.0029(11) -0.0064(11)
O6 0.0249(14) 0.0252(14) 0.0325(15) -0.0072(12) 0.0032(11) -0.0021(11)
O7 0.216(16) 0.113(10) 0.093(9) -0.043(8) -0.001(10) -0.056(11)

loop_
_atom_type_symbol
_atom_type_description
_atom_type_scat_dispersion_real
_atom_type_scat_dispersion_imag
_atom_type_scat_source
C C 0.0033 0.0016 'International Tables Vol C Tables 4.2.6.8 and 6.1.1.4'
H H 0.0000 0.0000 'International Tables Vol C Tables 4.2.6.8 and 6.1.1.4'
N N 0.0061 0.0033 'International Tables Vol C Tables 4.2.6.8 and 6.1.1.4'
O O 0.0106 0.0060 'International Tables Vol C Tables 4.2.6.8 and 6.1.1.4'
Eu Eu -0.1578 3.6682 'International Tables Vol C Tables 4.2.6.8 and 6.1.1.4'

loop_
_geom_angle_atom_site_label_1
_geom_angle_atom_site_label_2
_geom_angle_atom_site_label_3
_geom_angle
_geom_angle_site_symmetry_1
_geom_angle_site_symmetry_3
O2 C1 O1 127.0(3) . .
O2 C1 C2 116.1(3) . .
O1 C1 C2 116.9(3) . .
N1 C2 C3 121.2(3) . .
N1 C2 C1 118.5(3) . .
C3 C2 C1 120.2(3) . .
C4 C3 C2 116.9(4) . .
C4 C3 H3A 121.5 . .
C2 C3 H3A 121.5 . .
N2 C4 C3 122.7(3) . .
N2 C4 C5 118.6(3) . .
C3 C4 C5 118.6(3) . .
O3 C5 O4 121.8(3) . .
O3 C5 C4 118.8(3) . .
O4 C5 C4 119.2(4) . .
O3 C5 Eu2 55.36(19) . 2_675
O4 C5 Eu2 67.8(2) . 2_675
C4 C5 Eu2 163.5(3) . 2_675
N2 C6 N1 125.5(4) . .
N2 C6 C7 117.3(3) . .
N1 C6 C7 117.2(3) . .
C8 C7 C12 119.2(4) . .
C8 C7 C6 121.0(4) . .
C12 C7 C6 119.8(4) . .
C7 C8 C9 119.5(5) . .
C7 C8 H8A 120.2 . .
C9 C8 H8A 120.2 . .
C10 C9 C8 122.0(5) . .
C10 C9 H9A 119.0 . .
C8 C9 H9A 119.0 . .
C9 C10 C11 119.4(5) . .
C9 C10 H10A 120.3 . .
C11 C10 H10A 120.3 . .
C10 C11 C12 120.5(5) . .
C10 C11 H11A 119.7 . .
C12 C11 H11A 119.7 . .
C11 C12 C7 119.3(5) . .
C11 C12 H12A 120.4 . .
C7 C12 H12A 120.4 . .
N3 C13 C14 123.7(4) . .
N3 C13 H13A 118.2 . .
C14 C13 H13A 118.2 . .
C15 C14 C13 120.2(5) . .
C15 C14 H14A 119.9 . .
C13 C14 H14A 119.9 . .
C14 C15 C16 119.2(4) . .
C14 C15 H15A 120.4 . .
C16 C15 H15A 120.4 . .
C17 C16 C23 120.8(4) . .
C17 C16 C15 121.9(4) . .
C23 C16 C15 117.2(4) . .
C18 C17 C16 120.7(4) . .
C18 C17 H17A 119.6 . .
C16 C17 H17A 119.6 . .
C17 C18 C19 120.4(4) . .
C17 C18 H18A 119.8 . .
C19 C18 H18A 119.8 . .
C20 C19 C18 123.4(4) . .
C20 C19 C24 117.4(4) . .
C18 C19 C24 119.2(4) . .
C21 C20 C19 120.4(4) . .
C21 C20 H20A 119.8 . .
C19 C20 H20A 119.8 . .
C20 C21 C22 119.5(4) . .
C20 C21 H21A 120.2 . .
C22 C21 H21A 120.2 . .
N4 C22 C21 123.0(4) . .
N4 C22 H22A 118.5 . .
C21 C22 H22A 118.5 . .
N3 C23 C16 122.2(4) . .
N3 C23 C24 118.3(4) . .
C16 C23 C24 119.5(4) . .
N4 C24 C23 118.9(3) . .
N4 C24 C19 121.7(4) . .
C23 C24 C19 119.4(4) . .
O5 C25 O6 126.7(3) . .
O5 C25 C25 117.2(4) . 2_765
O6 C25 C25 116.2(4) . 2_765
O5 C25 Eu2 165.3(3) . 2_765
O6 C25 Eu2 40.03(18) . 2_765
C25 C25 Eu2 76.6(3) 2_765 2_765
O5 C25 Eu2 41.98(18) . .
O6 C25 Eu2 167.0(3) . .
C25 C25 Eu2 75.6(3) 2_765 .
Eu2 C25 Eu2 152.12(12) 2_765 .
O6 Eu2 O1 82.13(9) 2_765 .
O6 Eu2 O2 141.48(9) 2_765 2_775
O1 Eu2 O2 133.12(9) . 2_775
O6 Eu2 O4 143.63(10) 2_765 1_655
O1 Eu2 O4 74.74(9) . 1_655
O2 Eu2 O4 71.99(10) 2_775 1_655
O6 Eu2 O5 67.14(9) 2_765 .
O1 Eu2 O5 137.32(9) . .
O2 Eu2 O5 74.80(9) 2_775 .
O4 Eu2 O5 145.63(9) 1_655 .
O6 Eu2 O3 77.29(10) 2_765 2_675
O1 Eu2 O3 74.14(10) . 2_675
O2 Eu2 O3 96.06(10) 2_775 2_675
O4 Eu2 O3 121.12(10) 1_655 2_675
O5 Eu2 O3 70.81(10) . 2_675
O6 Eu2 N4 89.80(10) 2_765 .
O1 Eu2 N4 137.85(10) . .
O2 Eu2 N4 73.39(10) 2_775 .
O4 Eu2 N4 88.96(10) 1_655 .
O5 Eu2 N4 73.17(10) . .
O3 Eu2 N4 143.97(11) 2_675 .
O6 Eu2 N3 72.24(10) 2_765 .
O1 Eu2 N3 74.93(10) . .
O2 Eu2 N3 124.92(10) 2_775 .
O4 Eu2 N3 74.84(10) 1_655 .
O5 Eu2 N3 119.16(10) . .
O3 Eu2 N3 138.89(11) 2_675 .
N4 Eu2 N3 63.25(11) . .
O6 Eu2 O4 123.80(9) 2_765 2_675
O1 Eu2 O4 70.35(9) . 2_675
O2 Eu2 O4 69.35(9) 2_775 2_675
O4 Eu2 O4 74.00(10) 1_655 2_675
O5 Eu2 O4 102.31(9) . 2_675
O3 Eu2 O4 48.79(9) 2_675 2_675
N4 Eu2 O4 142.21(9) . 2_675
N3 Eu2 O4 138.10(9) . 2_675
O6 Eu2 C5 99.36(10) 2_765 2_675
O1 Eu2 C5 67.55(10) . 2_675
O2 Eu2 C5 84.88(10) 2_775 2_675
O4 Eu2 C5 97.27(10) 1_655 2_675
O5 Eu2 C5 88.30(10) . 2_675
O3 Eu2 C5 24.13(10) 2_675 2_675
N4 Eu2 C5 154.35(10) . 2_675
N3 Eu2 C5 142.38(10) . 2_675
O4 Eu2 C5 24.99(9) 2_675 2_675
O6 Eu2 C25 19.76(9) 2_765 2_765
O1 Eu2 C25 97.40(9) . 2_765
O2 Eu2 C25 122.49(9) 2_775 2_765
O4 Eu2 C25 162.69(10) 1_655 2_765
O5 Eu2 C25 47.71(9) . 2_765
O3 Eu2 C25 69.69(10) 2_675 2_765
N4 Eu2 C25 86.85(10) . 2_765
N3 Eu2 C25 88.30(10) . 2_765
O4 Eu2 C25 118.46(9) 2_675 2_765
C5 Eu2 C25 93.73(10) 2_675 2_765
O6 Eu2 C25 47.51(9) 2_765 .
O1 Eu2 C25 120.64(9) . .
O2 Eu2 C25 94.72(9) 2_775 .
O4 Eu2 C25 164.61(9) 1_655 .
O5 Eu2 C25 19.94(9) . .
O3 Eu2 C25 66.83(9) 2_675 .
N4 Eu2 C25 79.58(10) . .
N3 Eu2 C25 108.34(10) . .
O4 Eu2 C25 109.18(9) 2_675 .
C5 Eu2 C25 89.01(10) 2_675 .
C25 Eu2 C25 27.88(12) 2_765 .
C2 N1 C6 116.3(3) . .
C6 N2 C4 116.3(3) . .
C13 N3 C23 117.5(4) . .
C13 N3 Eu2 124.0(3) . .
C23 N3 Eu2 118.5(3) . .
C22 N4 C24 117.9(3) . .
C22 N4 Eu2 121.0(3) . .
C24 N4 Eu2 121.0(2) . .
C1 O1 Eu2 137.4(2) . .
C1 O2 Eu2 141.7(2) . 2_775
C5 O3 Eu2 100.5(2) . 2_675
C5 O4 Eu2 154.6(3) . 1_455
C5 O4 Eu2 87.2(2) . 2_675
Eu2 O4 Eu2 106.00(10) 1_455 2_675
C25 O5 Eu2 118.1(2) . .
C25 O6 Eu2 120.2(2) . 2_765

loop_
_geom_bond_atom_site_label_1
_geom_bond_atom_site_label_2
_geom_bond_distance
_geom_bond_site_symmetry_2
C1 O2 1.247(4) .
C1 O1 1.258(4) .
C1 C2 1.498(5) .
C2 N1 1.331(5) .
C2 C3 1.411(5) .
C3 C4 1.365(5) .
C3 H3A 0.9300 .
C4 N2 1.336(5) .
C4 C5 1.517(5) .
C5 O3 1.245(5) .
C5 O4 1.266(4) .
C5 Eu2 2.993(4) 2_675
C6 N2 1.336(5) .
C6 N1 1.361(5) .
C6 C7 1.486(5) .
C7 C8 1.366(6) .
C7 C12 1.411(6) .
C8 C9 1.397(7) .
C8 H8A 0.9300 .
C9 C10 1.342(8) .
C9 H9A 0.9300 .
C10 C11 1.378(8) .
C10 H10A 0.9300 .
C11 C12 1.390(7) .
C11 H11A 0.9300 .
C12 H12A 0.9300 .
C13 N3 1.312(5) .
C13 C14 1.401(6) .
C13 H13A 0.9300 .
C14 C15 1.337(7) .
C14 H14A 0.9300 .
C15 C16 1.427(7) .
C15 H15A 0.9300 .
C16 C17 1.398(6) .
C16 C23 1.411(6) .
C17 C18 1.377(7) .
C17 H17A 0.9300 .
C18 C19 1.426(7) .
C18 H18A 0.9300 .
C19 C20 1.390(7) .
C19 C24 1.434(5) .
C20 C21 1.352(7) .
C20 H20A 0.9300 .
C21 C22 1.389(6) .
C21 H21A 0.9300 .
C22 N4 1.344(5) .
C22 H22A 0.9300 .
C23 N3 1.379(5) .
C23 C24 1.416(6) .
C24 N4 1.356(5) .
C25 O5 1.250(5) .
C25 O6 1.259(5) .
C25 C25 1.555(7) 2_765
C25 Eu2 3.220(4) 2_765
C25 Eu2 3.234(4) .
Eu2 O6 2.397(3) 2_765
Eu2 O1 2.405(3) .
Eu2 O2 2.405(3) 2_775
Eu2 O4 2.409(3) 1_655
Eu2 O5 2.451(3) .
Eu2 O3 2.504(3) 2_675
Eu2 N4 2.571(3) .
Eu2 N3 2.625(3) .
Eu2 O4 2.774(3) 2_675
Eu2 C5 2.993(4) 2_675
Eu2 C25 3.220(4) 2_765
O2 Eu2 2.405(3) 2_775
O3 Eu2 2.504(3) 2_675
O4 Eu2 2.409(3) 1_455
O4 Eu2 2.774(3) 2_675
O6 Eu2 2.397(3) 2_765
